data_4070036
loop_
_publ_author_name
'Partyka, David V.'
'Gao, Lei'
'Teets, Thomas S.'
'Updegraff, James B.'
'Deligonul, Nihal'
'Gray, Thomas G.'

_publ_section_title
;
 Copper-Catalyzed Huisgen [3 + 2] Cycloaddition of Gold(I) Alkynyls with
 Benzyl Azide. Syntheses, Structures, and Optical Properties
;
_journal_issue 21
_journal_name_full Organometallics
_journal_page_first 6171
_journal_paper_doi 10.1021/om9005774
_journal_volume 28
_journal_year 2009
_chemical_formula_moiety 'C37 H47 Au N3 P'
_chemical_formula_sum 'C37 H47 Au N3 P'
_chemical_formula_weight 761.71
_chemical_name_systematic
;

 ?

;
_space_group_IT_number 14
_symmetry_cell_setting monoclinic
_symmetry_space_group_name_Hall '-P 2ybc'
_symmetry_space_group_name_H-M 'P 1 21/c 1'
_atom_sites_solution_hydrogens geom
_atom_sites_solution_primary direct
_atom_sites_solution_secondary difmap
_audit_creation_method SHELXL-97
_cell_angle_alpha 90.00
_cell_angle_beta 108.1100(10)
_cell_angle_gamma 90.00
_cell_formula_units_Z 4
_cell_length_a 12.2523(18)
_cell_length_b 15.205(2)
_cell_length_c 18.003(3)
_cell_measurement_reflns_used 9979
_cell_measurement_temperature 100(2)
_cell_measurement_theta_max 26.94
_cell_measurement_theta_min 2.23
_cell_volume 3187.7(8)
_computing_cell_refinement 'Bruker SMART'
_computing_data_collection 'Bruker SMART'
_computing_data_reduction 'Bruker SAINT'
_computing_molecular_graphics 'Bruker SHELXTL'
_computing_publication_material 'Bruker SHELXTL'
_computing_structure_refinement 'SHELXL-97 (Sheldrick, 1997)'
_computing_structure_solution 'SHELXS-97 (Sheldrick, 1990)'
_diffrn_ambient_temperature 100(2)
_diffrn_measured_fraction_theta_full 0.984
_diffrn_measured_fraction_theta_max 0.984
_diffrn_measurement_device_type 'Bruker AXS APEX II CCD area detector'
_diffrn_measurement_method 'phi and omega scans'
_diffrn_radiation_monochromator graphite
_diffrn_radiation_source 'fine-focus sealed tube'
_diffrn_radiation_type MoK\a
_diffrn_radiation_wavelength 0.71073
_diffrn_reflns_av_R_equivalents 0.0420
_diffrn_reflns_av_sigmaI/netI 0.0409
_diffrn_reflns_limit_h_max 15
_diffrn_reflns_limit_h_min -15
_diffrn_reflns_limit_k_max 19
_diffrn_reflns_limit_k_min -19
_diffrn_reflns_limit_l_max 22
_diffrn_reflns_limit_l_min -22
_diffrn_reflns_number 34007
_diffrn_reflns_theta_full 27.01
_diffrn_reflns_theta_max 27.01
_diffrn_reflns_theta_min 1.75
_diffrn_standards_decay_% none
_diffrn_standards_number 0
_exptl_absorpt_coefficient_mu 4.696
_exptl_absorpt_correction_T_max 0.6510
_exptl_absorpt_correction_T_min 0.2790
_exptl_absorpt_correction_type multi-scan
_exptl_absorpt_process_details 'AXScale in APEX2 (Bruker, 2004)'
_exptl_crystal_colour colourless
_exptl_crystal_density_diffrn 1.587
_exptl_crystal_density_meas ?
_exptl_crystal_density_method 'not measured'
_exptl_crystal_description irregular
_exptl_crystal_F_000 1536
_exptl_crystal_size_max 0.37
_exptl_crystal_size_mid 0.10
_exptl_crystal_size_min 0.10
_refine_diff_density_max 0.989
_refine_diff_density_min -2.996
_refine_diff_density_rms 0.255
_refine_ls_extinction_method none
_refine_ls_goodness_of_fit_ref 0.979
_refine_ls_hydrogen_treatment constr
_refine_ls_matrix_type full
_refine_ls_number_parameters 379
_refine_ls_number_reflns 6855
_refine_ls_number_restraints 0
_refine_ls_restrained_S_all 0.979
_refine_ls_R_factor_all 0.0415
_refine_ls_R_factor_gt 0.0368
_refine_ls_shift/su_max 0.027
_refine_ls_shift/su_mean 0.004
_refine_ls_structure_factor_coef Fsqd
_refine_ls_weighting_details 'calc w=1/[\s^2^(Fo^2^)+(0.1000P)^2^+0.2817P] where P=(Fo^2^+2Fc^2^)/3'
_refine_ls_weighting_scheme calc
_refine_ls_wR_factor_gt 0.1179
_refine_ls_wR_factor_ref 0.1219
_reflns_number_gt 6108
_reflns_number_total 6855
_reflns_threshold_expression >2sigma(I)
_cod_data_source_file om9005774_si_002.cif
_cod_data_source_block nd101008_0m
_cod_depositor_comments
;
The following automatic conversions were performed:

'_symmetry_cell_setting' value 'Monoclinic' changed to 'monoclinic'
according to /home/saulius/struct/CIF-dictionaries/cif_core.dic
dictionary named 'cif_core.dic' version 2.4.2 from 2011-04-26.

Automatic conversion script
Id: cif_fix_values 1715 2011-07-08 13:25:40Z adriana 

The following automatic conversions were performed:

'_exptl_crystal_density_meas' value 'not measured' was changed to '?'
- the value is perceived as not measured.

Automatic conversion script
Id: cif_fix_values 3008 2015-01-20 13:52:24Z robertas 
;
_cod_original_cell_volume 3187.6(8)
_cod_original_sg_symbol_H-M P2(1)/c
_cod_database_code 4070036

loop_
_symmetry_equiv_pos_as_xyz
'x, y, z'
'-x, y+1/2, -z+1/2'
'-x, -y, -z'
'x, -y-1/2, z-1/2'

loop_
_atom_site_label
_atom_site_type_symbol
_atom_site_fract_x
_atom_site_fract_y
_atom_site_fract_z
_atom_site_U_iso_or_equiv
_atom_site_adp_type
_atom_site_occupancy
_atom_site_symmetry_multiplicity
_atom_site_calc_flag
_atom_site_refinement_flags
Au1 Au 0.282071(12) 0.058951(9) 0.920880(8) 0.01675(9) Uani 1 1 d .
P2 P 0.23952(9) 0.17490(6) 0.83573(6) 0.0164(2) Uani 1 1 d .
N1 N 0.3395(3) -0.0324(2) 1.0770(2) 0.0202(7) Uani 1 1 d .
C32 C 0.3520(3) 0.2582(3) 0.8717(2) 0.0181(8) Uani 1 1 d .
H32 H 0.4257 0.2245 0.8862 0.022 Uiso 1 1 calc R
C35 C 0.4733(4) 0.4233(3) 0.9267(2) 0.0215(8) Uani 1 1 d .
H35A H 0.5467 0.4548 0.9504 0.026 Uiso 1 1 calc R
H35B H 0.4103 0.4669 0.9161 0.026 Uiso 1 1 calc R
N3 N 0.3591(3) -0.1708(2) 1.0640(2) 0.0255(8) Uani 1 1 d .
C3 C 0.3366(3) -0.1812(3) 0.9224(2) 0.0212(8) Uani 1 1 d .
N2 N 0.3604(3) -0.1096(2) 1.1160(2) 0.0248(8) Uani 1 1 d .
C37 C 0.3653(4) 0.3282(3) 0.8138(2) 0.0195(8) Uani 1 1 d .
H37A H 0.3693 0.2994 0.7654 0.023 Uiso 1 1 calc R
H37B H 0.2978 0.3678 0.7999 0.023 Uiso 1 1 calc R
C33 C 0.3494(4) 0.3014(3) 0.9482(2) 0.0212(8) Uani 1 1 d .
H33A H 0.2812 0.3400 0.9378 0.025 Uiso 1 1 calc R
H33B H 0.3435 0.2554 0.9857 0.025 Uiso 1 1 calc R
C1 C 0.3237(4) -0.0416(3) 0.9993(3) 0.0193(8) Uani 1 1 d .
C4 C 0.2829(3) -0.2653(3) 0.9039(3) 0.0244(9) Uani 1 1 d .
C12 C 0.3899(4) -0.1452(3) 0.8730(3) 0.0264(9) Uani 1 1 d .
H12 H 0.4246 -0.0889 0.8846 0.032 Uiso 1 1 calc R
C34 C 0.4572(3) 0.3550(3) 0.9834(2) 0.0204(8) Uani 1 1 d .
H34A H 0.4526 0.3846 1.0313 0.024 Uiso 1 1 calc R
H34B H 0.5246 0.3153 0.9984 0.024 Uiso 1 1 calc R
C2 C 0.3376(3) -0.1314(3) 0.9930(2) 0.0197(8) Uani 1 1 d .
C24 C 0.1607(4) 0.0682(3) 0.6102(3) 0.0230(9) Uani 1 1 d .
H24A H 0.1024 0.0243 0.5829 0.028 Uiso 1 1 calc R
H24B H 0.1439 0.1237 0.5800 0.028 Uiso 1 1 calc R
C14 C 0.2051(4) 0.0719(3) 1.1068(2) 0.0199(9) Uani 1 1 d .
C31 C 0.0603(3) 0.2194(3) 0.8953(2) 0.0234(9) Uani 1 1 d .
H31A H 0.1104 0.2593 0.9349 0.028 Uiso 1 1 calc R
H31B H 0.0699 0.1591 0.9171 0.028 Uiso 1 1 calc R
C21 C 0.3635(3) 0.1132(3) 0.7420(2) 0.0209(8) Uani 1 1 d .
H21A H 0.4233 0.1554 0.7707 0.025 Uiso 1 1 calc R
H21B H 0.3770 0.0569 0.7711 0.025 Uiso 1 1 calc R
C20 C 0.2452(3) 0.1488(3) 0.7376(2) 0.0187(8) Uani 1 1 d .
H20 H 0.2335 0.2049 0.7070 0.022 Uiso 1 1 calc R
C25 C 0.1524(4) 0.0843(3) 0.6931(2) 0.0206(8) Uani 1 1 d .
H25A H 0.0757 0.1083 0.6892 0.025 Uiso 1 1 calc R
H25B H 0.1618 0.0279 0.7219 0.025 Uiso 1 1 calc R
C15 C 0.1708(4) 0.1588(3) 1.0914(2) 0.0224(9) Uani 1 1 d .
H15 H 0.2252 0.2020 1.0881 0.027 Uiso 1 1 calc R
C13 C 0.3277(4) 0.0465(3) 1.1195(3) 0.0244(9) Uani 1 1 d .
H13A H 0.3677 0.0957 1.1029 0.029 Uiso 1 1 calc R
H13B H 0.3658 0.0367 1.1760 0.029 Uiso 1 1 calc R
C36 C 0.4743(3) 0.3815(3) 0.8503(2) 0.0210(8) Uani 1 1 d .
H36A H 0.4807 0.4280 0.8134 0.025 Uiso 1 1 calc R
H36B H 0.5420 0.3425 0.8600 0.025 Uiso 1 1 calc R
C30 C -0.0649(4) 0.2480(3) 0.8773(3) 0.0263(9) Uani 1 1 d .
H30A H -0.1153 0.2057 0.8406 0.032 Uiso 1 1 calc R
H30B H -0.0861 0.2478 0.9261 0.032 Uiso 1 1 calc R
C5 C 0.2220(4) -0.3060(3) 0.9498(3) 0.0286(10) Uani 1 1 d .
H5 H 0.2169 -0.2773 0.9955 0.034 Uiso 1 1 calc R
C19 C 0.1240(4) 0.0091(3) 1.1094(3) 0.0274(9) Uani 1 1 d .
H19 H 0.1460 -0.0507 1.1193 0.033 Uiso 1 1 calc R
C27 C 0.0774(3) 0.3137(3) 0.7846(2) 0.0220(8) Uani 1 1 d .
H27A H 0.1289 0.3561 0.8206 0.026 Uiso 1 1 calc R
H27B H 0.0972 0.3131 0.7353 0.026 Uiso 1 1 calc R
C22 C 0.3727(3) 0.0985(3) 0.6601(2) 0.0217(8) Uani 1 1 d .
H22A H 0.4492 0.0739 0.6643 0.026 Uiso 1 1 calc R
H22B H 0.3649 0.1555 0.6324 0.026 Uiso 1 1 calc R
C16 C 0.0586(4) 0.1831(3) 1.0807(2) 0.0239(9) Uani 1 1 d .
H16 H 0.0364 0.2430 1.0717 0.029 Uiso 1 1 calc R
C26 C 0.0960(3) 0.2216(3) 0.8212(2) 0.0203(8) Uani 1 1 d .
H26 H 0.0412 0.1821 0.7829 0.024 Uiso 1 1 calc R
C29 C -0.0833(4) 0.3392(3) 0.8417(3) 0.0268(9) Uani 1 1 d .
H29A H -0.0380 0.3823 0.8802 0.032 Uiso 1 1 calc R
H29B H -0.1655 0.3553 0.8287 0.032 Uiso 1 1 calc R
C17 C -0.0219(4) 0.1202(3) 1.0831(3) 0.0279(9) Uani 1 1 d .
H17 H -0.0997 0.1365 1.0748 0.034 Uiso 1 1 calc R
C23 C 0.2796(4) 0.0355(3) 0.6132(3) 0.0259(9) Uani 1 1 d .
H23A H 0.2927 -0.0236 0.6376 0.031 Uiso 1 1 calc R
H23B H 0.2840 0.0302 0.5594 0.031 Uiso 1 1 calc R
C28 C -0.0472(4) 0.3431(3) 0.7678(3) 0.0241(9) Uani 1 1 d .
H28A H -0.0559 0.4040 0.7474 0.029 Uiso 1 1 calc R
H28B H -0.0980 0.3046 0.7272 0.029 Uiso 1 1 calc R
C9 C 0.2891(4) -0.3099(3) 0.8363(3) 0.0313(10) Uani 1 1 d .
C11 C 0.3945(4) -0.1897(3) 0.8055(3) 0.0330(11) Uani 1 1 d .
H11 H 0.4312 -0.1627 0.7721 0.040 Uiso 1 1 calc R
C18 C 0.0116(4) 0.0337(3) 1.0978(3) 0.0326(10) Uani 1 1 d .
H18 H -0.0434 -0.0095 1.0999 0.039 Uiso 1 1 calc R
C10 C 0.3472(4) -0.2705(3) 0.7878(3) 0.0362(12) Uani 1 1 d .
H10 H 0.3529 -0.3007 0.7430 0.043 Uiso 1 1 calc R
C7 C 0.1776(5) -0.4296(3) 0.8629(4) 0.0470(16) Uani 1 1 d .
H7 H 0.1417 -0.4852 0.8491 0.056 Uiso 1 1 calc R
C8 C 0.2357(4) -0.3931(3) 0.8178(3) 0.0430(14) Uani 1 1 d .
H8 H 0.2406 -0.4237 0.7730 0.052 Uiso 1 1 calc R
C6 C 0.1703(4) -0.3862(3) 0.9293(3) 0.0406(13) Uani 1 1 d .
H6 H 0.1293 -0.4123 0.9606 0.049 Uiso 1 1 calc R

loop_
_atom_site_aniso_label
_atom_site_aniso_U_11
_atom_site_aniso_U_22
_atom_site_aniso_U_33
_atom_site_aniso_U_23
_atom_site_aniso_U_13
_atom_site_aniso_U_12
Au1 0.01643(14) 0.01429(13) 0.02009(13) 0.00154(5) 0.00648(9) -0.00017(4)
P2 0.0166(5) 0.0148(5) 0.0187(5) 0.0000(4) 0.0067(4) -0.0003(4)
N1 0.0216(18) 0.0187(17) 0.0199(17) 0.0015(14) 0.0058(14) 0.0010(14)
C32 0.020(2) 0.019(2) 0.0160(18) 0.0021(15) 0.0064(15) -0.0029(16)
C35 0.020(2) 0.0199(19) 0.025(2) -0.0047(17) 0.0075(17) -0.0071(17)
N3 0.0236(18) 0.0259(19) 0.0280(19) 0.0053(15) 0.0096(15) 0.0071(14)
C3 0.0106(18) 0.025(2) 0.027(2) 0.0013(17) 0.0046(16) 0.0056(15)
N2 0.0219(18) 0.027(2) 0.0238(18) 0.0054(15) 0.0047(15) 0.0058(15)
C37 0.021(2) 0.019(2) 0.0182(19) -0.0010(15) 0.0067(16) -0.0059(16)
C33 0.026(2) 0.020(2) 0.019(2) 0.0008(15) 0.0093(16) -0.0012(16)
C1 0.0145(19) 0.0190(19) 0.023(2) 0.0019(16) 0.0046(16) -0.0007(16)
C4 0.013(2) 0.029(2) 0.028(2) 0.0027(18) 0.0019(16) 0.0066(15)
C12 0.023(2) 0.031(2) 0.027(2) 0.0010(18) 0.0100(18) 0.0030(18)
C34 0.018(2) 0.024(2) 0.0185(19) -0.0031(16) 0.0046(16) -0.0016(15)
C2 0.0178(19) 0.017(2) 0.023(2) 0.0043(15) 0.0044(16) 0.0016(15)
C24 0.021(2) 0.026(2) 0.021(2) -0.0037(15) 0.0051(18) -0.0020(16)
C14 0.021(2) 0.023(2) 0.014(2) -0.0046(15) 0.0040(16) -0.0002(16)
C31 0.023(2) 0.023(2) 0.027(2) -0.0017(16) 0.0129(17) -0.0010(17)
C21 0.019(2) 0.021(2) 0.022(2) 0.0018(16) 0.0063(16) 0.0016(16)
C20 0.0182(19) 0.0189(19) 0.0198(19) -0.0020(15) 0.0071(15) 0.0004(15)
C25 0.024(2) 0.0186(19) 0.021(2) -0.0083(17) 0.0102(17) -0.0045(17)
C15 0.024(2) 0.023(2) 0.023(2) -0.0024(16) 0.0105(17) -0.0081(16)
C13 0.017(2) 0.026(2) 0.029(2) -0.0057(17) 0.0063(19) -0.0028(17)
C36 0.022(2) 0.020(2) 0.023(2) -0.0018(15) 0.0090(16) -0.0057(16)
C30 0.019(2) 0.029(2) 0.033(2) 0.0010(18) 0.0110(18) 0.0018(17)
C5 0.020(2) 0.018(2) 0.043(3) 0.0019(18) 0.0036(19) 0.0023(16)
C19 0.027(2) 0.016(2) 0.038(3) -0.0051(18) 0.0095(19) 0.0003(17)
C27 0.021(2) 0.019(2) 0.028(2) 0.0025(16) 0.0099(17) 0.0019(16)
C22 0.020(2) 0.023(2) 0.024(2) -0.0047(16) 0.0101(17) 0.0026(16)
C16 0.028(2) 0.022(2) 0.022(2) -0.0011(16) 0.0091(17) 0.0046(17)
C26 0.020(2) 0.021(2) 0.021(2) -0.0002(15) 0.0074(16) 0.0005(16)
C29 0.020(2) 0.028(2) 0.033(2) -0.0031(18) 0.0090(18) 0.0050(17)
C17 0.020(2) 0.035(3) 0.028(2) -0.0024(18) 0.0060(18) 0.0051(18)
C23 0.025(2) 0.024(2) 0.032(2) -0.0054(19) 0.0134(19) 0.0003(19)
C28 0.021(2) 0.020(2) 0.032(2) 0.0035(17) 0.0090(18) 0.0054(16)
C9 0.023(2) 0.025(2) 0.037(3) -0.0027(19) -0.0043(19) 0.0120(18)
C11 0.031(2) 0.044(3) 0.028(2) 0.001(2) 0.015(2) 0.009(2)
C18 0.025(2) 0.027(2) 0.047(3) -0.007(2) 0.014(2) -0.009(2)
C10 0.030(2) 0.047(3) 0.027(2) -0.012(2) 0.0020(19) 0.018(2)
C7 0.031(3) 0.018(2) 0.076(4) -0.005(2) -0.008(3) 0.003(2)
C8 0.034(3) 0.030(3) 0.050(3) -0.017(2) -0.009(2) 0.012(2)
C6 0.024(2) 0.022(2) 0.067(4) 0.008(2) 0.001(2) -0.0021(19)

loop_
_atom_type_symbol
_atom_type_description
_atom_type_scat_dispersion_real
_atom_type_scat_dispersion_imag
_atom_type_scat_source
C C 0.0033 0.0016 'International Tables Vol C Tables 4.2.6.8 and 6.1.1.4'
H H 0.0000 0.0000 'International Tables Vol C Tables 4.2.6.8 and 6.1.1.4'
N N 0.0061 0.0033 'International Tables Vol C Tables 4.2.6.8 and 6.1.1.4'
P P 0.1023 0.0942 'International Tables Vol C Tables 4.2.6.8 and 6.1.1.4'
Au Au -2.0133 8.8022 'International Tables Vol C Tables 4.2.6.8 and 6.1.1.4'

loop_
_geom_angle_atom_site_label_1
_geom_angle_atom_site_label_2
_geom_angle_atom_site_label_3
_geom_angle
C1 Au1 P2 178.08(12)
C32 P2 C20 103.90(18)
C32 P2 C26 111.31(19)
C20 P2 C26 105.52(18)
C32 P2 Au1 107.79(13)
C20 P2 Au1 114.22(13)
C26 P2 Au1 113.70(13)
N2 N1 C1 112.9(4)
N2 N1 C13 118.5(3)
C1 N1 C13 128.3(4)
C37 C32 C33 110.5(3)
C37 C32 P2 117.7(3)
C33 C32 P2 112.9(3)
C37 C32 H32 104.8
C33 C32 H32 104.8
P2 C32 H32 104.8
C34 C35 C36 111.3(3)
C34 C35 H35A 109.4
C36 C35 H35A 109.4
C34 C35 H35B 109.4
C36 C35 H35B 109.4
H35A C35 H35B 108.0
N2 N3 C2 108.2(3)
C12 C3 C4 118.9(4)
C12 C3 C2 118.5(4)
C4 C3 C2 122.6(4)
N3 N2 N1 106.6(3)
C36 C37 C32 109.8(3)
C36 C37 H37A 109.7
C32 C37 H37A 109.7
C36 C37 H37B 109.7
C32 C37 H37B 109.7
H37A C37 H37B 108.2
C34 C33 C32 110.3(3)
C34 C33 H33A 109.6
C32 C33 H33A 109.6
C34 C33 H33B 109.6
C32 C33 H33B 109.6
H33A C33 H33B 108.1
N1 C1 C2 101.7(4)
N1 C1 Au1 124.2(3)
C2 C1 Au1 134.0(3)
C5 C4 C9 118.1(4)
C5 C4 C3 122.9(4)
C9 C4 C3 119.0(4)
C3 C12 C11 121.6(4)
C3 C12 H12 119.2
C11 C12 H12 119.2
C35 C34 C33 111.6(3)
C35 C34 H34A 109.3
C33 C34 H34A 109.3
C35 C34 H34B 109.3
C33 C34 H34B 109.3
H34A C34 H34B 108.0
N3 C2 C1 110.6(4)
N3 C2 C3 122.0(4)
C1 C2 C3 127.4(4)
C23 C24 C25 111.4(4)
C23 C24 H24A 109.3
C25 C24 H24A 109.3
C23 C24 H24B 109.3
C25 C24 H24B 109.3
H24A C24 H24B 108.0
C19 C14 C15 119.1(4)
C19 C14 C13 120.7(4)
C15 C14 C13 120.2(4)
C26 C31 C30 110.5(3)
C26 C31 H31A 109.6
C30 C31 H31A 109.6
C26 C31 H31B 109.6
C30 C31 H31B 109.6
H31A C31 H31B 108.1
C22 C21 C20 110.8(3)
C22 C21 H21A 109.5
C20 C21 H21A 109.5
C22 C21 H21B 109.5
C20 C21 H21B 109.5
H21A C21 H21B 108.1
C25 C20 C21 109.9(3)
C25 C20 P2 113.5(3)
C21 C20 P2 110.3(3)
C25 C20 H20 107.7
C21 C20 H20 107.7
P2 C20 H20 107.7
C20 C25 C24 110.2(3)
C20 C25 H25A 109.6
C24 C25 H25A 109.6
C20 C25 H25B 109.6
C24 C25 H25B 109.6
H25A C25 H25B 108.1
C16 C15 C14 120.6(4)
C16 C15 H15 119.7
C14 C15 H15 119.7
N1 C13 C14 113.0(4)
N1 C13 H13A 109.0
C14 C13 H13A 109.0
N1 C13 H13B 109.0
C14 C13 H13B 109.0
H13A C13 H13B 107.8
C37 C36 C35 111.1(3)
C37 C36 H36A 109.4
C35 C36 H36A 109.4
C37 C36 H36B 109.4
C35 C36 H36B 109.4
H36A C36 H36B 108.0
C29 C30 C31 110.9(3)
C29 C30 H30A 109.4
C31 C30 H30A 109.5
C29 C30 H30B 109.5
C31 C30 H30B 109.4
H30A C30 H30B 108.0
C6 C5 C4 121.0(5)
C6 C5 H5 119.5
C4 C5 H5 119.5
C14 C19 C18 120.0(4)
C14 C19 H19 120.0
C18 C19 H19 120.0
C28 C27 C26 111.0(3)
C28 C27 H27A 109.4
C26 C27 H27A 109.4
C28 C27 H27B 109.4
C26 C27 H27B 109.4
H27A C27 H27B 108.0
C21 C22 C23 111.0(3)
C21 C22 H22A 109.4
C23 C22 H22A 109.4
C21 C22 H22B 109.4
C23 C22 H22B 109.4
H22A C22 H22B 108.0
C17 C16 C15 120.1(4)
C17 C16 H16 120.0
C15 C16 H16 120.0
C31 C26 C27 110.5(3)
C31 C26 P2 112.8(3)
C27 C26 P2 114.9(3)
C31 C26 H26 105.9
C27 C26 H26 105.9
P2 C26 H26 105.9
C30 C29 C28 111.0(3)
C30 C29 H29A 109.4
C28 C29 H29A 109.4
C30 C29 H29B 109.4
C28 C29 H29B 109.4
H29A C29 H29B 108.0
C18 C17 C16 119.5(4)
C18 C17 H17 120.3
C16 C17 H17 120.3
C22 C23 C24 110.9(3)
C22 C23 H23A 109.5
C24 C23 H23A 109.5
C22 C23 H23B 109.5
C24 C23 H23B 109.5
H23A C23 H23B 108.1
C29 C28 C27 111.0(3)
C29 C28 H28A 109.4
C27 C28 H28A 109.4
C29 C28 H28B 109.4
C27 C28 H28B 109.4
H28A C28 H28B 108.0
C8 C9 C10 121.1(5)
C8 C9 C4 119.1(5)
C10 C9 C4 119.9(4)
C10 C11 C12 120.7(5)
C10 C11 H11 119.6
C12 C11 H11 119.6
C17 C18 C19 120.8(4)
C17 C18 H18 119.6
C19 C18 H18 119.6
C11 C10 C9 119.9(4)
C11 C10 H10 120.1
C9 C10 H10 120.1
C8 C7 C6 120.4(5)
C8 C7 H7 119.8
C6 C7 H7 119.8
C7 C8 C9 121.1(5)
C7 C8 H8 119.5
C9 C8 H8 119.5
C5 C6 C7 120.3(5)
C5 C6 H6 119.8
C7 C6 H6 119.8

loop_
_geom_bond_atom_site_label_1
_geom_bond_atom_site_label_2
_geom_bond_distance
Au1 C1 2.035(4)
Au1 P2 2.2875(10)
P2 C32 1.836(4)
P2 C20 1.833(4)
P2 C26 1.838(4)
N1 N2 1.351(5)
N1 C1 1.359(5)
N1 C13 1.454(5)
C32 C37 1.533(5)
C32 C33 1.535(5)
C32 H32 1.0000
C35 C34 1.512(6)
C35 C36 1.519(6)
C35 H35A 0.9900
C35 H35B 0.9900
N3 N2 1.316(5)
N3 C2 1.360(5)
C3 C12 1.371(6)
C3 C4 1.430(6)
C3 C2 1.477(6)
C37 C36 1.525(5)
C37 H37A 0.9900
C37 H37B 0.9900
C33 C34 1.513(6)
C33 H33A 0.9900
C33 H33B 0.9900
C1 C2 1.385(5)
C4 C5 1.416(6)
C4 C9 1.416(7)
C12 C11 1.406(6)
C12 H12 0.9500
C34 H34A 0.9900
C34 H34B 0.9900
C24 C23 1.525(6)
C24 C25 1.547(6)
C24 H24A 0.9900
C24 H24B 0.9900
C14 C19 1.389(6)
C14 C15 1.388(6)
C14 C13 1.498(6)
C31 C26 1.528(5)
C31 C30 1.530(6)
C31 H31A 0.9900
C31 H31B 0.9900
C21 C22 1.529(5)
C21 C20 1.527(5)
C21 H21A 0.9900
C21 H21B 0.9900
C20 C25 1.527(5)
C20 H20 1.0000
C25 H25A 0.9900
C25 H25B 0.9900
C15 C16 1.379(6)
C15 H15 0.9500
C13 H13A 0.9900
C13 H13B 0.9900
C36 H36A 0.9900
C36 H36B 0.9900
C30 C29 1.514(6)
C30 H30A 0.9900
C30 H30B 0.9900
C5 C6 1.370(6)
C5 H5 0.9500
C19 C18 1.379(6)
C19 H19 0.9500
C27 C28 1.529(6)
C27 C26 1.534(5)
C27 H27A 0.9900
C27 H27B 0.9900
C22 C23 1.527(6)
C22 H22A 0.9900
C22 H22B 0.9900
C16 C17 1.384(6)
C16 H16 0.9500
C26 H26 1.0000
C29 C28 1.529(6)
C29 H29A 0.9900
C29 H29B 0.9900
C17 C18 1.378(7)
C17 H17 0.9500
C23 H23A 0.9900
C23 H23B 0.9900
C28 H28A 0.9900
C28 H28B 0.9900
C9 C8 1.415(7)
C9 C10 1.420(7)
C11 C10 1.354(7)
C11 H11 0.9500
C18 H18 0.9500
C10 H10 0.9500
C7 C8 1.354(9)
C7 C6 1.393(9)
C7 H7 0.9500
C8 H8 0.9500
C6 H6 0.9500
